data_7711601
loop_
_publ_author_name
'Taniguchi, Kouji'
'Huang, Po-Jung'
'Kimura, Shojiro'
'Miyasaka, Hitoshi'

_publ_section_title
;
 Chiral weak ferromagnets formed in one-dimensional organic--inorganic
 hybrid manganese chloride hydrates
;
_journal_name_full 'Dalton Transactions'
_journal_paper_doi 10.1039/D2DT02928F
_journal_year 2022
_chemical_absolute_configuration 'CHOOSE rm ad rmad syn or unk'
_chemical_formula_moiety 'C18 H30 Cl4 Mn N2 O'
_chemical_formula_sum 'C18 H30 Cl4 Mn N2 O'
_chemical_formula_weight 487.20
_space_group_crystal_system monoclinic
_space_group_IT_number 4
_space_group_name_Hall 'P 2yb'
_space_group_name_H-M_alt 'P 1 21 1'
_atom_sites_solution_hydrogens geom
_atom_sites_solution_primary direct
_atom_sites_solution_secondary difmap
_audit_update_record
;
2022-07-15 deposited with the CCDC.	2022-10-27 downloaded from the CCDC.
;
_cell_angle_alpha 90.0000
_cell_angle_beta 90.488(3)
_cell_angle_gamma 90.0000
_cell_formula_units_Z 4
_cell_length_a 17.5072(5)
_cell_length_b 7.27776(19)
_cell_length_c 17.6298(7)
_cell_measurement_reflns_used 11798
_cell_measurement_temperature 103
_cell_measurement_theta_max 31.47
_cell_measurement_theta_min 1.60
_cell_volume 2246.19(12)
_computing_cell_refinement 'CrysAlisPro 1.171.38.43 (Rigaku OD, 2015)'
_computing_data_collection 'CrysAlisPro 1.171.38.43 (Rigaku OD, 2015)'
_computing_data_reduction 'CrysAlisPro 1.171.38.43 (Rigaku OD, 2015)'
_computing_molecular_graphics 'CrystalStructure 4.2.5'
_computing_publication_material 'CrystalStructure 4.2.5 (Rigaku, 2017)'
_computing_structure_refinement 'SHELXL Version 2014/7 (Sheldrick, 2008)'
_computing_structure_solution 'SHELXT Version 2014/5 (Sheldrick, 2014)'
_diffrn_ambient_temperature 103
_diffrn_detector_area_resol_mean 28.626
_diffrn_measured_fraction_theta_full 0.993
_diffrn_measured_fraction_theta_max 0.992
_diffrn_measurement_device_type 'Rigaku Saturn724'
_diffrn_measurement_method \w
_diffrn_radiation_type 'Mo K\a'
_diffrn_radiation_wavelength 0.71073
_diffrn_reflns_av_R_equivalents 0.0278
_diffrn_reflns_Laue_measured_fraction_full 0.993
_diffrn_reflns_Laue_measured_fraction_max 0.992
_diffrn_reflns_limit_h_max 22
_diffrn_reflns_limit_h_min -22
_diffrn_reflns_limit_k_max 9
_diffrn_reflns_limit_k_min -9
_diffrn_reflns_limit_l_max 22
_diffrn_reflns_limit_l_min -22
_diffrn_reflns_number 18310
_diffrn_reflns_point_group_measured_fraction_full 0.976
_diffrn_reflns_point_group_measured_fraction_max 0.958
_diffrn_reflns_theta_full 25.242
_diffrn_reflns_theta_max 27.499
_diffrn_reflns_theta_min 2.578
_diffrn_standards_number 0
_exptl_absorpt_coefficient_mu 1.073
_exptl_absorpt_correction_T_max 0.966
_exptl_absorpt_correction_T_min 0.832
_exptl_absorpt_correction_type multi-scan
_exptl_absorpt_process_details
;
CrysAlisPro 1.171.38.43 (Rigaku Oxford Diffraction, 2015)
Empirical absorption correction using spherical harmonics,
 implemented in SCALE3 ABSPACK scaling algorithm.
;
_exptl_crystal_colour colourless
_exptl_crystal_density_diffrn 1.441
_exptl_crystal_density_method 'not measured'
_exptl_crystal_description plate
_exptl_crystal_F_000 1012.00
_exptl_crystal_size_max 0.182
_exptl_crystal_size_mid 0.046
_exptl_crystal_size_min 0.032
_refine_diff_density_max 0.70
_refine_diff_density_min -0.35
_refine_ls_abs_structure_details
;
 Flack x determined using 3764 quotients [(I+)-(I-)]/[(I+)+(I-)]
 (Parsons, Flack and Wagner, Acta Cryst. B69 (2013) 249-259).
;
_refine_ls_abs_structure_Flack -0.002(13)
_refine_ls_extinction_method none
_refine_ls_goodness_of_fit_ref 1.021
_refine_ls_hydrogen_treatment mixed
_refine_ls_number_parameters 485
_refine_ls_number_reflns 9912
_refine_ls_number_restraints 1
_refine_ls_R_factor_all 0.0385
_refine_ls_R_factor_gt 0.0334
_refine_ls_shift/su_max 0.001
_refine_ls_structure_factor_coef Fsqd
_refine_ls_weighting_details 'w = 1/[\s^2^(Fo^2^)+(0.0431P)^2^+0.4883P] where P=(Fo^2^+2Fc^2^)/3'
_refine_ls_weighting_scheme calc
_refine_ls_wR_factor_gt 0.0758
_refine_ls_wR_factor_ref 0.0783
_reflns_Friedel_coverage 0.790
_reflns_Friedel_fraction_full 0.956
_reflns_Friedel_fraction_max 0.918
_reflns_number_gt 9168
_reflns_number_total 9912
_reflns_threshold_expression F^2^>2.0\s(F^2^)
_cod_data_source_file d2dt02928f2.cif
_cod_data_source_block S-B-NH3Me-PhC2H3-MnCl4-H2O
_cod_database_code 7711601

loop_
_space_group_symop_id
_space_group_symop_operation_xyz
1 +X,+Y,+Z
2 -X,1/2+Y,-Z

loop_
_atom_site_label
_atom_site_type_symbol
_atom_site_fract_x
_atom_site_fract_y
_atom_site_fract_z
_atom_site_U_iso_or_equiv
_atom_site_adp_type
_atom_site_occupancy
_atom_site_site_symmetry_order
_atom_site_calc_flag
_atom_site_refinement_flags_posn
_atom_site_refinement_flags_adp
_atom_site_refinement_flags_occupancy
_atom_site_disorder_assembly
_atom_site_disorder_group
Mn1 Mn 0.39805(3) -0.13265(8) 0.52792(3) 0.00980(12) Uani 1 1 d . . . . .
Mn2 Mn 0.09553(3) -0.23012(7) 0.46385(3) 0.00953(12) Uani 1 1 d . . . . .
Cl1 Cl 0.50775(5) 0.08605(12) 0.48800(5) 0.01186(18) Uani 1 1 d . . . . .
Cl2 Cl 0.36123(5) -0.19244(11) 0.39175(5) 0.01186(19) Uani 1 1 d . . . . .
Cl3 Cl 0.44088(5) -0.11796(13) 0.66094(5) 0.01326(18) Uani 1 1 d . . . . .
Cl4 Cl 0.31226(5) 0.14883(12) 0.54051(5) 0.01302(18) Uani 1 1 d . . . . .
Cl5 Cl -0.02000(5) -0.43093(12) 0.49048(5) 0.01119(17) Uani 1 1 d . . . . .
Cl6 Cl 0.04969(5) -0.16725(12) 0.33337(5) 0.01295(19) Uani 1 1 d . . . . .
Cl7 Cl 0.13611(5) -0.24037(13) 0.60386(5) 0.01185(17) Uani 1 1 d . . . . .
Cl8 Cl 0.18134(5) -0.50213(12) 0.43929(5) 0.01265(18) Uani 1 1 d . . . . .
O1 O 0.30596(16) -0.3230(4) 0.55755(17) 0.0151(6) Uani 1 1 d . . . . .
O2 O 0.19212(16) -0.0496(4) 0.43556(16) 0.0146(6) Uani 1 1 d . . . . .
N1 N 0.45800(19) 0.3197(4) 0.65057(17) 0.0150(7) Uani 1 1 d . . . . .
H1E H 0.4491 0.3986 0.6114 0.018 Uiso 1 1 calc R U . . .
H1D H 0.5077 0.2831 0.6500 0.018 Uiso 1 1 calc R U . . .
H1C H 0.4271 0.2198 0.6456 0.018 Uiso 1 1 calc R U . . .
N2 N 0.62262(18) 0.8615(5) 0.61084(17) 0.0150(7) Uani 1 1 d . . . . .
H2A H 0.5744 0.8432 0.5926 0.018 Uiso 1 1 calc R U . . .
H2B H 0.6304 0.9837 0.6187 0.018 Uiso 1 1 calc R U . . .
H2C H 0.6571 0.8190 0.5767 0.018 Uiso 1 1 calc R U . . .
N3 N 0.14013(19) 0.3167(4) 0.60643(18) 0.0152(7) Uani 1 1 d . . . . .
H3A H 0.0951 0.2885 0.5830 0.018 Uiso 1 1 calc R U . . .
H3B H 0.1427 0.4401 0.6142 0.018 Uiso 1 1 calc R U . . .
H3F H 0.1796 0.2808 0.5767 0.018 Uiso 1 1 calc R U . . .
N4 N 0.95407(17) 0.7690(5) 0.64955(16) 0.0127(6) Uani 1 1 d . . . . .
H4A H 0.9401 0.8402 0.6093 0.015 Uiso 1 1 calc R U . . .
H4B H 1.0048 0.7430 0.6468 0.015 Uiso 1 1 calc R U . . .
H4C H 0.9269 0.6624 0.6486 0.015 Uiso 1 1 calc R U . . .
C1 C 0.4418(2) 0.4137(6) 0.7236(2) 0.0192(8) Uani 1 1 d . . . . .
H1A H 0.3880 0.4556 0.7233 0.023 Uiso 1 1 calc R U . . .
H1B H 0.4748 0.5237 0.7281 0.023 Uiso 1 1 calc R U . . .
C2 C 0.4553(2) 0.2903(6) 0.7925(2) 0.0193(8) Uani 1 1 d . . . . .
H2 H 0.4194 0.1839 0.7886 0.023 Uiso 1 1 calc R U . . .
C3 C 0.5360(2) 0.2148(6) 0.7951(2) 0.0225(9) Uani 1 1 d . . . . .
H3C H 0.5462 0.1472 0.7482 0.027 Uiso 1 1 calc R U . . .
H3D H 0.5724 0.3165 0.8002 0.027 Uiso 1 1 calc R U . . .
H3E H 0.5416 0.1317 0.8385 0.027 Uiso 1 1 calc R U . . .
C4 C 0.4356(2) 0.3972(6) 0.8640(2) 0.0203(8) Uani 1 1 d . . . . .
C5 C 0.4750(2) 0.5540(7) 0.8860(2) 0.0280(10) Uani 1 1 d . . . . .
H5 H 0.5150 0.5992 0.8551 0.034 Uiso 1 1 calc R U . . .
C6 C 0.4571(3) 0.6463(7) 0.9525(3) 0.0318(11) Uani 1 1 d . . . . .
H6 H 0.4848 0.7528 0.9673 0.038 Uiso 1 1 calc R U . . .
C7 C 0.3979(3) 0.5803(7) 0.9970(2) 0.0298(10) Uani 1 1 d . . . . .
H7 H 0.3842 0.6436 1.0420 0.036 Uiso 1 1 calc R U . . .
C8 C 0.3592(2) 0.4239(7) 0.9761(2) 0.0275(10) Uani 1 1 d . . . . .
H8 H 0.3196 0.3779 1.0074 0.033 Uiso 1 1 calc R U . . .
C9 C 0.3775(2) 0.3330(6) 0.9098(2) 0.0225(9) Uani 1 1 d . . . . .
H9 H 0.3501 0.2257 0.8956 0.027 Uiso 1 1 calc R U . . .
C10 C 0.6325(2) 0.7599(5) 0.6845(2) 0.0140(7) Uani 1 1 d . . . . .
H10A H 0.6229 0.6274 0.6759 0.017 Uiso 1 1 calc R U . . .
H10B H 0.5942 0.8047 0.7212 0.017 Uiso 1 1 calc R U . . .
C11 C 0.7123(2) 0.7846(5) 0.7185(2) 0.0135(7) Uani 1 1 d . . . . .
H11 H 0.7503 0.7657 0.6771 0.016 Uiso 1 1 calc R U . . .
C12 C 0.7238(2) 0.9780(5) 0.7507(2) 0.0159(8) Uani 1 1 d . . . . .
H12A H 0.7146 1.0688 0.7106 0.019 Uiso 1 1 calc R U . . .
H12B H 0.6880 0.9984 0.7922 0.019 Uiso 1 1 calc R U . . .
H12C H 0.7763 0.9905 0.7698 0.019 Uiso 1 1 calc R U . . .
C13 C 0.7259(2) 0.6396(5) 0.7779(2) 0.0129(7) Uani 1 1 d . . . . .
C14 C 0.7805(2) 0.5036(5) 0.7663(2) 0.0152(7) Uani 1 1 d . . . . .
H14 H 0.8078 0.5012 0.7199 0.018 Uiso 1 1 calc R U . . .
C15 C 0.7959(2) 0.3718(6) 0.8210(2) 0.0181(8) Uani 1 1 d . . . . .
H15 H 0.8341 0.2816 0.8126 0.022 Uiso 1 1 calc R U . . .
C16 C 0.7552(2) 0.3721(6) 0.8883(2) 0.0202(8) Uani 1 1 d . . . . .
H16 H 0.7650 0.2811 0.9257 0.024 Uiso 1 1 calc R U . . .
C17 C 0.7004(2) 0.5051(6) 0.9007(2) 0.0195(8) Uani 1 1 d . . . . .
H17 H 0.6724 0.5050 0.9466 0.023 Uiso 1 1 calc R U . . .
C18 C 0.6862(2) 0.6383(6) 0.8464(2) 0.0167(8) Uani 1 1 d . . . . .
H18 H 0.6490 0.7303 0.8558 0.020 Uiso 1 1 calc R U . . .
C19 C 0.1449(2) 0.2192(5) 0.6809(2) 0.0156(8) Uani 1 1 d . . . . .
H19A H 0.1408 0.0853 0.6720 0.019 Uiso 1 1 calc R U . . .
H19B H 0.1011 0.2568 0.7125 0.019 Uiso 1 1 calc R U . . .
C20 C 0.2188(2) 0.2589(5) 0.7241(2) 0.0142(7) Uani 1 1 d . . . . .
H20 H 0.2622 0.2391 0.6884 0.017 Uiso 1 1 calc R U . . .
C21 C 0.2234(2) 0.4569(6) 0.7525(2) 0.0193(8) Uani 1 1 d . . . . .
H21A H 0.2178 0.5414 0.7096 0.023 Uiso 1 1 calc R U . . .
H21B H 0.1825 0.4791 0.7889 0.023 Uiso 1 1 calc R U . . .
H21C H 0.2730 0.4772 0.7774 0.023 Uiso 1 1 calc R U . . .
C22 C 0.2271(2) 0.1219(5) 0.7880(2) 0.0131(7) Uani 1 1 d . . . . .
C23 C 0.1849(2) 0.1348(6) 0.8546(2) 0.0168(8) Uani 1 1 d . . . . .
H23 H 0.1490 0.2317 0.8603 0.020 Uiso 1 1 calc R U . . .
C24 C 0.1946(2) 0.0084(6) 0.9124(2) 0.0223(9) Uani 1 1 d . . . . .
H24 H 0.1655 0.0187 0.9574 0.027 Uiso 1 1 calc R U . . .
C25 C 0.2468(2) -0.1335(6) 0.9046(2) 0.0228(9) Uani 1 1 d . . . . .
H25 H 0.2535 -0.2204 0.9443 0.027 Uiso 1 1 calc R U . . .
C26 C 0.2889(2) -0.1482(6) 0.8395(2) 0.0224(9) Uani 1 1 d . . . . .
H26 H 0.3251 -0.2445 0.8345 0.027 Uiso 1 1 calc R U . . .
C27 C 0.2787(2) -0.0233(6) 0.7810(2) 0.0181(8) Uani 1 1 d . . . . .
H27 H 0.3071 -0.0365 0.7357 0.022 Uiso 1 1 calc R U . . .
C28 C 0.9384(2) 0.8694(6) 0.7216(2) 0.0178(8) Uani 1 1 d . . . . .
H28A H 0.8834 0.8998 0.7234 0.021 Uiso 1 1 calc R U . . .
H28B H 0.9672 0.9865 0.7215 0.021 Uiso 1 1 calc R U . . .
C29 C 0.9601(2) 0.7612(6) 0.7925(2) 0.0191(8) Uani 1 1 d . . . . .
H29 H 0.9271 0.6490 0.7942 0.023 Uiso 1 1 calc R U . . .
C30 C 1.0426(2) 0.6995(7) 0.7932(2) 0.0239(9) Uani 1 1 d . . . . .
H30A H 1.0533 0.6308 0.8399 0.029 Uiso 1 1 calc R U . . .
H30B H 1.0520 0.6205 0.7493 0.029 Uiso 1 1 calc R U . . .
H30C H 1.0761 0.8073 0.7909 0.029 Uiso 1 1 calc R U . . .
C31 C 0.9414(2) 0.8793(6) 0.8612(2) 0.0206(8) Uani 1 1 d . . . . .
C32 C 0.8833(2) 0.8267(6) 0.9092(2) 0.0233(9) Uani 1 1 d . . . . .
H32 H 0.8549 0.7185 0.8985 0.028 Uiso 1 1 calc R U . . .
C33 C 0.8662(3) 0.9304(7) 0.9728(2) 0.0286(10) Uani 1 1 d . . . . .
H33 H 0.8271 0.8907 1.0062 0.034 Uiso 1 1 calc R U . . .
C34 C 0.9050(3) 1.0897(7) 0.9879(2) 0.0312(11) Uani 1 1 d . . . . .
H34 H 0.8924 1.1611 1.0311 0.037 Uiso 1 1 calc R U . . .
C35 C 0.9626(3) 1.1463(7) 0.9401(3) 0.0350(11) Uani 1 1 d . . . . .
H35 H 0.9901 1.2560 0.9505 0.042 Uiso 1 1 calc R U . . .
C36 C 0.9797(2) 1.0418(7) 0.8773(3) 0.0303(10) Uani 1 1 d . . . . .
H36 H 1.0187 1.0822 0.8441 0.036 Uiso 1 1 calc R U . . .
H1F H 0.269(3) -0.273(8) 0.585(3) 0.038(15) Uiso 1 1 d . . . . .
H1G H 0.281(3) -0.369(7) 0.522(3) 0.027(13) Uiso 1 1 d . . . . .
H2D H 0.234(3) -0.104(7) 0.415(2) 0.022(12) Uiso 1 1 d . . . . .
H2E H 0.206(3) 0.019(8) 0.465(3) 0.028(15) Uiso 1 1 d . . . . .

loop_
_atom_site_aniso_label
_atom_site_aniso_U_11
_atom_site_aniso_U_22
_atom_site_aniso_U_33
_atom_site_aniso_U_23
_atom_site_aniso_U_13
_atom_site_aniso_U_12
Mn1 0.0084(2) 0.0098(3) 0.0111(2) -0.0007(2) 0.0003(2) -0.0006(2)
Mn2 0.0082(3) 0.0094(3) 0.0109(2) 0.0004(2) 0.0005(2) -0.0003(2)
Cl1 0.0125(4) 0.0092(4) 0.0139(4) 0.0000(3) 0.0009(3) -0.0029(3)
Cl2 0.0109(4) 0.0127(4) 0.0120(4) -0.0010(3) -0.0007(3) 0.0002(3)
Cl3 0.0133(4) 0.0153(5) 0.0112(4) -0.0003(3) 0.0004(3) 0.0003(4)
Cl4 0.0105(4) 0.0119(4) 0.0166(4) -0.0021(3) -0.0010(3) 0.0022(3)
Cl5 0.0114(4) 0.0092(4) 0.0130(4) 0.0007(3) 0.0006(3) -0.0022(3)
Cl6 0.0145(4) 0.0127(4) 0.0116(4) 0.0010(3) -0.0009(3) -0.0012(3)
Cl7 0.0114(4) 0.0128(4) 0.0113(4) -0.0003(3) -0.0003(3) 0.0014(4)
Cl8 0.0115(4) 0.0113(4) 0.0151(4) -0.0021(3) 0.0001(3) 0.0018(3)
O1 0.0117(14) 0.0174(15) 0.0162(14) -0.0024(11) 0.0015(12) -0.0024(12)
O2 0.0119(14) 0.0152(14) 0.0166(14) -0.0025(12) -0.0003(11) -0.0037(12)
N1 0.0177(16) 0.0169(17) 0.0105(15) 0.0004(12) 0.0020(13) -0.0010(13)
N2 0.0156(16) 0.0121(16) 0.0175(16) 0.0007(13) -0.0033(13) -0.0003(14)
N3 0.0155(16) 0.0137(17) 0.0165(16) -0.0010(12) -0.0028(13) -0.0019(12)
N4 0.0105(14) 0.0141(16) 0.0134(14) 0.0016(13) 0.0005(12) 0.0015(13)
C1 0.025(2) 0.018(2) 0.0145(18) -0.0006(15) 0.0021(16) 0.0075(17)
C2 0.024(2) 0.016(2) 0.0183(19) -0.0018(16) 0.0022(16) -0.0022(17)
C3 0.026(2) 0.025(2) 0.0155(19) -0.0036(16) -0.0025(16) 0.0065(18)
C4 0.0166(19) 0.027(2) 0.0172(19) -0.0039(17) -0.0037(15) 0.0065(17)
C5 0.019(2) 0.038(3) 0.027(2) -0.004(2) -0.0004(17) -0.002(2)
C6 0.029(2) 0.030(2) 0.037(3) -0.011(2) -0.010(2) -0.002(2)
C7 0.031(2) 0.041(3) 0.018(2) -0.010(2) -0.0046(18) 0.017(2)
C8 0.020(2) 0.045(3) 0.018(2) 0.0040(19) -0.0009(16) 0.009(2)
C9 0.022(2) 0.025(2) 0.020(2) -0.0015(16) -0.0057(17) 0.0001(18)
C10 0.0170(17) 0.0099(17) 0.0150(17) 0.0019(15) -0.0015(14) 0.0015(15)
C11 0.0131(17) 0.0117(18) 0.0157(17) 0.0023(15) 0.0023(14) -0.0008(15)
C12 0.0162(19) 0.0133(18) 0.0180(19) 0.0013(15) -0.0050(15) -0.0013(16)
C13 0.0140(18) 0.0119(17) 0.0127(17) -0.0007(14) -0.0034(14) -0.0038(15)
C14 0.0124(17) 0.0143(18) 0.0188(18) -0.0031(15) -0.0030(14) -0.0024(15)
C15 0.0160(18) 0.0135(18) 0.025(2) -0.0049(17) -0.0067(16) 0.0005(16)
C16 0.028(2) 0.0132(18) 0.0195(19) 0.0057(16) -0.0052(16) -0.0028(17)
C17 0.020(2) 0.023(2) 0.0156(19) 0.0042(16) 0.0011(16) -0.0022(17)
C18 0.0141(18) 0.0186(19) 0.0176(19) -0.0010(15) -0.0006(15) 0.0044(15)
C19 0.0190(19) 0.0128(18) 0.0150(18) 0.0012(14) -0.0025(15) 0.0006(15)
C20 0.0108(16) 0.0172(19) 0.0147(17) 0.0026(15) 0.0005(14) -0.0004(16)
C21 0.021(2) 0.016(2) 0.020(2) 0.0035(16) -0.0093(16) -0.0028(17)
C22 0.0115(17) 0.0139(18) 0.0139(17) -0.0008(14) -0.0027(14) -0.0029(14)
C23 0.0109(17) 0.020(2) 0.0196(19) -0.0026(15) -0.0012(15) 0.0028(15)
C24 0.026(2) 0.025(2) 0.0168(19) 0.0008(17) 0.0039(16) -0.0060(18)
C25 0.031(2) 0.016(2) 0.021(2) 0.0064(17) -0.0099(17) -0.0054(19)
C26 0.023(2) 0.0127(19) 0.031(2) -0.0056(17) -0.0115(18) 0.0029(17)
C27 0.0154(19) 0.0178(19) 0.021(2) -0.0098(16) -0.0009(15) -0.0018(16)
C28 0.022(2) 0.0168(19) 0.0146(18) -0.0022(16) -0.0014(15) 0.0071(17)
C29 0.0198(19) 0.019(2) 0.0183(19) -0.0007(17) 0.0026(15) -0.0015(17)
C30 0.024(2) 0.032(2) 0.0153(19) -0.0037(17) -0.0038(16) 0.0125(19)
C31 0.0171(19) 0.029(2) 0.0154(18) -0.0029(17) -0.0049(15) 0.0072(18)
C32 0.022(2) 0.026(2) 0.022(2) -0.0010(17) -0.0033(17) 0.0009(18)
C33 0.025(2) 0.043(3) 0.019(2) 0.0033(19) 0.0013(17) 0.013(2)
C34 0.036(3) 0.040(3) 0.017(2) -0.012(2) -0.0061(18) 0.021(2)
C35 0.030(3) 0.031(3) 0.044(3) -0.015(2) -0.010(2) -0.004(2)
C36 0.021(2) 0.041(3) 0.028(2) -0.007(2) 0.0060(18) -0.004(2)

loop_
_atom_type_symbol
_atom_type_description
_atom_type_scat_dispersion_real
_atom_type_scat_dispersion_imag
_atom_type_scat_source
C C 0.0033 0.0016
;
International Tables for Crystallography
(Vol. C, Tables 4.2.6.8 and 6.1.1.4)
;
H H 0.0000 0.0000
;
International Tables for Crystallography
(Vol. C, Table 6.1.1.4)
;
Cl Cl 0.1484 0.1585
;
International Tables for Crystallography
(Vol. C, Tables 4.2.6.8 and 6.1.1.4)
;
Mn Mn 0.3368 0.7283
;
International Tables for Crystallography
(Vol. C, Tables 4.2.6.8 and 6.1.1.4)
;
N N 0.0061 0.0033
;
International Tables for Crystallography
(Vol. C, Tables 4.2.6.8 and 6.1.1.4)
;
O O 0.0106 0.0060
;
International Tables for Crystallography
(Vol. C, Tables 4.2.6.8 and 6.1.1.4)
;

loop_
_citation_id
_citation_doi
_citation_year
1 10.1039/D2DT02928F 2022

loop_
_geom_angle_atom_site_label_1
_geom_angle_atom_site_label_2
_geom_angle_atom_site_label_3
_geom_angle
_geom_angle_site_symmetry_1
_geom_angle_site_symmetry_3
_geom_angle_publ_flag
O1 Mn1 Cl3 91.10(8) . . ?
O1 Mn1 Cl2 86.28(8) . . ?
Cl3 Mn1 Cl2 172.07(4) . . ?
O1 Mn1 Cl4 92.98(8) . . ?
Cl3 Mn1 Cl4 93.28(3) . . ?
Cl2 Mn1 Cl4 94.34(3) . . ?
O1 Mn1 Cl1 177.82(9) . . ?
Cl3 Mn1 Cl1 90.66(3) . . ?
Cl2 Mn1 Cl1 91.80(3) . . ?
Cl4 Mn1 Cl1 88.21(3) . . ?
O1 Mn1 Cl1 89.81(8) . 2_646 ?
Cl3 Mn1 Cl1 87.10(3) . 2_646 ?
Cl2 Mn1 Cl1 85.40(3) . 2_646 ?
Cl4 Mn1 Cl1 177.18(4) . 2_646 ?
Cl1 Mn1 Cl1 88.990(17) . 2_646 ?
O2 Mn2 Cl6 85.56(8) . . ?
O2 Mn2 Cl8 88.26(8) . . ?
Cl6 Mn2 Cl8 100.04(3) . . ?
O2 Mn2 Cl5 176.88(8) . . ?
Cl6 Mn2 Cl5 91.47(3) . . ?
Cl8 Mn2 Cl5 93.24(3) . . ?
O2 Mn2 Cl7 91.63(8) . . ?
Cl6 Mn2 Cl7 170.46(4) . . ?
Cl8 Mn2 Cl7 88.97(3) . . ?
Cl5 Mn2 Cl7 91.14(3) . . ?
O2 Mn2 Cl5 88.01(9) . 2_556 ?
Cl6 Mn2 Cl5 88.40(3) . 2_556 ?
Cl8 Mn2 Cl5 170.48(3) . 2_556 ?
Cl5 Mn2 Cl5 90.930(18) . 2_556 ?
Cl7 Mn2 Cl5 82.39(3) . 2_556 ?
Mn1 Cl1 Mn1 165.14(4) . 2_656 ?
Mn2 Cl5 Mn2 156.86(4) . 2_546 ?
Mn1 O1 H1F 114(4) . . ?
Mn1 O1 H1G 117(3) . . ?
H1F O1 H1G 101(4) . . ?
Mn2 O2 H2D 117(3) . . ?
Mn2 O2 H2E 119(4) . . ?
H2D O2 H2E 108(4) . . ?
C1 N1 H1E 109.5 . . ?
C1 N1 H1D 109.5 . . ?
H1E N1 H1D 109.5 . . ?
C1 N1 H1C 109.5 . . ?
H1E N1 H1C 109.5 . . ?
H1D N1 H1C 109.5 . . ?
C10 N2 H2A 109.5 . . ?
C10 N2 H2B 109.5 . . ?
H2A N2 H2B 109.5 . . ?
C10 N2 H2C 109.5 . . ?
H2A N2 H2C 109.5 . . ?
H2B N2 H2C 109.5 . . ?
C19 N3 H3A 109.5 . . ?
C19 N3 H3B 109.5 . . ?
H3A N3 H3B 109.5 . . ?
C19 N3 H3F 109.5 . . ?
H3A N3 H3F 109.5 . . ?
H3B N3 H3F 109.5 . . ?
C28 N4 H4A 109.5 . . ?
C28 N4 H4B 109.5 . . ?
H4A N4 H4B 109.5 . . ?
C28 N4 H4C 109.5 . . ?
H4A N4 H4C 109.5 . . ?
H4B N4 H4C 109.5 . . ?
N1 C1 C2 112.9(3) . . ?
N1 C1 H1A 109.0 . . ?
C2 C1 H1A 109.0 . . ?
N1 C1 H1B 109.0 . . ?
C2 C1 H1B 109.0 . . ?
H1A C1 H1B 107.8 . . ?
C3 C2 C4 112.2(3) . . ?
C3 C2 C1 112.0(3) . . ?
C4 C2 C1 108.8(3) . . ?
C3 C2 H2 107.9 . . ?
C4 C2 H2 107.9 . . ?
C1 C2 H2 107.9 . . ?
C2 C3 H3C 109.5 . . ?
C2 C3 H3D 109.5 . . ?
H3C C3 H3D 109.5 . . ?
C2 C3 H3E 109.5 . . ?
H3C C3 H3E 109.5 . . ?
H3D C3 H3E 109.5 . . ?
C9 C4 C5 118.6(4) . . ?
C9 C4 C2 118.9(4) . . ?
C5 C4 C2 122.4(4) . . ?
C4 C5 C6 121.2(4) . . ?
C4 C5 H5 119.4 . . ?
C6 C5 H5 119.4 . . ?
C5 C6 C7 119.0(4) . . ?
C5 C6 H6 120.5 . . ?
C7 C6 H6 120.5 . . ?
C8 C7 C6 120.2(4) . . ?
C8 C7 H7 119.9 . . ?
C6 C7 H7 119.9 . . ?
C7 C8 C9 120.3(4) . . ?
C7 C8 H8 119.8 . . ?
C9 C8 H8 119.8 . . ?
C8 C9 C4 120.6(4) . . ?
C8 C9 H9 119.7 . . ?
C4 C9 H9 119.7 . . ?
N2 C10 C11 112.3(3) . . ?
N2 C10 H10A 109.1 . . ?
C11 C10 H10A 109.1 . . ?
N2 C10 H10B 109.1 . . ?
C11 C10 H10B 109.1 . . ?
H10A C10 H10B 107.9 . . ?
C13 C11 C10 109.2(3) . . ?
C13 C11 C12 111.6(3) . . ?
C10 C11 C12 111.8(3) . . ?
C13 C11 H11 108.1 . . ?
C10 C11 H11 108.1 . . ?
C12 C11 H11 108.1 . . ?
C11 C12 H12A 109.5 . . ?
C11 C12 H12B 109.5 . . ?
H12A C12 H12B 109.5 . . ?
C11 C12 H12C 109.5 . . ?
H12A C12 H12C 109.5 . . ?
H12B C12 H12C 109.5 . . ?
C14 C13 C18 118.0(3) . . ?
C14 C13 C11 120.0(3) . . ?
C18 C13 C11 122.0(3) . . ?
C15 C14 C13 121.3(4) . . ?
C15 C14 H14 119.4 . . ?
C13 C14 H14 119.4 . . ?
C14 C15 C16 119.7(4) . . ?
C14 C15 H15 120.2 . . ?
C16 C15 H15 120.2 . . ?
C17 C16 C15 119.9(4) . . ?
C17 C16 H16 120.0 . . ?
C15 C16 H16 120.0 . . ?
C16 C17 C18 120.1(4) . . ?
C16 C17 H17 119.9 . . ?
C18 C17 H17 119.9 . . ?
C17 C18 C13 121.0(4) . . ?
C17 C18 H18 119.5 . . ?
C13 C18 H18 119.5 . . ?
N3 C19 C20 113.0(3) . . ?
N3 C19 H19A 109.0 . . ?
C20 C19 H19A 109.0 . . ?
N3 C19 H19B 109.0 . . ?
C20 C19 H19B 109.0 . . ?
H19A C19 H19B 107.8 . . ?
C22 C20 C19 108.9(3) . . ?
C22 C20 C21 111.9(3) . . ?
C19 C20 C21 112.7(3) . . ?
C22 C20 H20 107.7 . . ?
C19 C20 H20 107.7 . . ?
C21 C20 H20 107.7 . . ?
C20 C21 H21A 109.5 . . ?
C20 C21 H21B 109.5 . . ?
H21A C21 H21B 109.5 . . ?
C20 C21 H21C 109.5 . . ?
H21A C21 H21C 109.5 . . ?
H21B C21 H21C 109.5 . . ?
C27 C22 C23 118.2(4) . . ?
C27 C22 C20 119.5(3) . . ?
C23 C22 C20 122.3(3) . . ?
C24 C23 C22 120.8(4) . . ?
C24 C23 H23 119.6 . . ?
C22 C23 H23 119.6 . . ?
C23 C24 C25 120.0(4) . . ?
C23 C24 H24 120.0 . . ?
C25 C24 H24 120.0 . . ?
C26 C25 C24 119.9(4) . . ?
C26 C25 H25 120.0 . . ?
C24 C25 H25 120.0 . . ?
C25 C26 C27 120.3(4) . . ?
C25 C26 H26 119.9 . . ?
C27 C26 H26 119.9 . . ?
C26 C27 C22 120.8(4) . . ?
C26 C27 H27 119.6 . . ?
C22 C27 H27 119.6 . . ?
N4 C28 C29 113.5(3) . . ?
N4 C28 H28A 108.9 . . ?
C29 C28 H28A 108.9 . . ?
N4 C28 H28B 108.9 . . ?
C29 C28 H28B 108.9 . . ?
H28A C28 H28B 107.7 . . ?
C30 C29 C28 113.0(3) . . ?
C30 C29 C31 111.8(3) . . ?
C28 C29 C31 107.9(3) . . ?
C30 C29 H29 108.0 . . ?
C28 C29 H29 108.0 . . ?
C31 C29 H29 108.0 . . ?
C29 C30 H30A 109.5 . . ?
C29 C30 H30B 109.5 . . ?
H30A C30 H30B 109.5 . . ?
C29 C30 H30C 109.5 . . ?
H30A C30 H30C 109.5 . . ?
H30B C30 H30C 109.5 . . ?
C32 C31 C36 117.8(4) . . ?
C32 C31 C29 119.6(4) . . ?
C36 C31 C29 122.5(4) . . ?
C31 C32 C33 120.7(4) . . ?
C31 C32 H32 119.7 . . ?
C33 C32 H32 119.7 . . ?
C34 C33 C32 120.5(4) . . ?
C34 C33 H33 119.8 . . ?
C32 C33 H33 119.8 . . ?
C33 C34 C35 119.9(4) . . ?
C33 C34 H34 120.1 . . ?
C35 C34 H34 120.1 . . ?
C36 C35 C34 119.3(5) . . ?
C36 C35 H35 120.3 . . ?
C34 C35 H35 120.3 . . ?
C35 C36 C31 121.8(4) . . ?
C35 C36 H36 119.1 . . ?
C31 C36 H36 119.1 . . ?

loop_
_geom_bond_atom_site_label_1
_geom_bond_atom_site_label_2
_geom_bond_distance
_geom_bond_site_symmetry_2
_geom_bond_publ_flag
Mn1 O1 2.192(3) . ?
Mn1 Cl3 2.4583(10) . ?
Mn1 Cl2 2.5183(10) . ?
Mn1 Cl4 2.5509(10) . ?
Mn1 Cl1 2.5963(10) . ?
Mn1 Cl1 2.6453(10) 2_646 ?
Mn2 O2 2.202(3) . ?
Mn2 Cl6 2.4727(10) . ?
Mn2 Cl8 2.5248(10) . ?
Mn2 Cl5 2.5423(10) . ?
Mn2 Cl7 2.5637(10) . ?
Mn2 Cl5 2.6752(10) 2_556 ?
Cl1 Mn1 2.6453(10) 2_656 ?
Cl5 Mn2 2.6751(10) 2_546 ?
O1 H1F 0.89(5) . ?
O1 H1G 0.84(5) . ?
O2 H2D 0.91(5) . ?
O2 H2E 0.76(5) . ?
N1 C1 1.488(5) . ?
N1 H1E 0.9100 . ?
N1 H1D 0.9100 . ?
N1 H1C 0.9100 . ?
N2 C10 1.504(4) . ?
N2 H2A 0.9100 . ?
N2 H2B 0.9100 . ?
N2 H2C 0.9100 . ?
N3 C19 1.494(5) . ?
N3 H3A 0.9100 . ?
N3 H3B 0.9100 . ?
N3 H3F 0.9100 . ?
N4 C28 1.492(5) . ?
N4 H4A 0.9100 . ?
N4 H4B 0.9100 . ?
N4 H4C 0.9100 . ?
C1 C2 1.528(5) . ?
C1 H1A 0.9900 . ?
C1 H1B 0.9900 . ?
C2 C3 1.516(6) . ?
C2 C4 1.522(5) . ?
C2 H2 1.0000 . ?
C3 H3C 0.9800 . ?
C3 H3D 0.9800 . ?
C3 H3E 0.9800 . ?
C4 C9 1.385(6) . ?
C4 C5 1.388(6) . ?
C5 C6 1.389(6) . ?
C5 H5 0.9500 . ?
C6 C7 1.391(7) . ?
C6 H6 0.9500 . ?
C7 C8 1.373(7) . ?
C7 H7 0.9500 . ?
C8 C9 1.384(6) . ?
C8 H8 0.9500 . ?
C9 H9 0.9500 . ?
C10 C11 1.526(5) . ?
C10 H10A 0.9900 . ?
C10 H10B 0.9900 . ?
C11 C13 1.504(5) . ?
C11 C12 1.530(5) . ?
C11 H11 1.0000 . ?
C12 H12A 0.9800 . ?
C12 H12B 0.9800 . ?
C12 H12C 0.9800 . ?
C13 C14 1.393(5) . ?
C13 C18 1.398(5) . ?
C14 C15 1.385(5) . ?
C14 H14 0.9500 . ?
C15 C16 1.389(6) . ?
C15 H15 0.9500 . ?
C16 C17 1.381(6) . ?
C16 H16 0.9500 . ?
C17 C18 1.383(5) . ?
C17 H17 0.9500 . ?
C18 H18 0.9500 . ?
C19 C20 1.523(5) . ?
C19 H19A 0.9900 . ?
C19 H19B 0.9900 . ?
C20 C22 1.511(5) . ?
C20 C21 1.527(6) . ?
C20 H20 1.0000 . ?
C21 H21A 0.9800 . ?
C21 H21B 0.9800 . ?
C21 H21C 0.9800 . ?
C22 C27 1.396(5) . ?
C22 C23 1.397(5) . ?
C23 C24 1.382(6) . ?
C23 H23 0.9500 . ?
C24 C25 1.386(6) . ?
C24 H24 0.9500 . ?
C25 C26 1.374(6) . ?
C25 H25 0.9500 . ?
C26 C27 1.384(6) . ?
C26 H26 0.9500 . ?
C27 H27 0.9500 . ?
C28 C29 1.523(5) . ?
C28 H28A 0.9900 . ?
C28 H28B 0.9900 . ?
C29 C30 1.514(5) . ?
C29 C31 1.523(5) . ?
C29 H29 1.0000 . ?
C30 H30A 0.9800 . ?
C30 H30B 0.9800 . ?
C30 H30C 0.9800 . ?
C31 C32 1.382(6) . ?
C31 C36 1.388(6) . ?
C32 C33 1.388(6) . ?
C32 H32 0.9500 . ?
C33 C34 1.369(7) . ?
C33 H33 0.9500 . ?
C34 C35 1.382(7) . ?
C34 H34 0.9500 . ?
C35 C36 1.378(6) . ?
C35 H35 0.9500 . ?
C36 H36 0.9500 . ?

loop_
_geom_hbond_atom_site_label_D
_geom_hbond_atom_site_label_H
_geom_hbond_atom_site_label_A
_geom_hbond_site_symmetry_D
_geom_hbond_site_symmetry_H
_geom_hbond_site_symmetry_A
_geom_hbond_distance_DA
_geom_hbond_distance_DH
_geom_hbond_distance_HA
_geom_hbond_angle_DHA
_geom_hbond_publ_flag
O1 H1F Cl7 . . . 3.148(3) 0.89(5) 2.37(5) 147(5) no
O2 H2D Cl2 . . . 3.237(3) 0.91(5) 2.36(4) 161(4) no
O2 H2E Cl4 . . . 3.141(3) 0.76(5) 2.46(5) 150(5) no
N1 H1E Cl1 . . 2_656 3.180(3) 0.910 2.351 151.4 no
N1 H1D Cl2 . . 2_656 3.259(3) 0.910 2.422 152.9 no
N1 H1C Cl3 . . . 3.204(3) 0.910 2.485 136.3 no
N2 H2B Cl2 . . 2_666 3.259(4) 0.910 2.369 165.9 no
N2 H2C Cl4 . . 2_656 3.296(3) 0.910 2.471 150.9 no
N3 H3A Cl5 . . 2_556 3.245(3) 0.910 2.435 148.3 no
N3 H3B Cl7 . . 1_565 3.225(3) 0.910 2.335 165.7 no
N4 H4A Cl8 . . 2_666 3.284(3) 0.910 2.557 137.3 no
N4 H4B Cl7 . . 1_665 3.295(3) 0.910 2.429 158.9 no
N4 H4C Cl6 . . 2_656 3.190(4) 0.910 2.454 138.0 no

loop_
_geom_torsion_atom_site_label_1
_geom_torsion_atom_site_label_2
_geom_torsion_atom_site_label_3
_geom_torsion_atom_site_label_4
_geom_torsion
_geom_torsion_site_symmetry_1
_geom_torsion_site_symmetry_2
_geom_torsion_site_symmetry_3
_geom_torsion_site_symmetry_4
_geom_torsion_publ_flag
N1 C1 C2 C3 56.5(4) . . . . ?
N1 C1 C2 C4 -178.8(3) . . . . ?
C3 C2 C4 C9 -116.8(4) . . . . ?
C1 C2 C4 C9 118.6(4) . . . . ?
C3 C2 C4 C5 61.4(5) . . . . ?
C1 C2 C4 C5 -63.1(5) . . . . ?
C9 C4 C5 C6 -0.1(6) . . . . ?
C2 C4 C5 C6 -178.3(4) . . . . ?
C4 C5 C6 C7 -0.7(7) . . . . ?
C5 C6 C7 C8 1.4(7) . . . . ?
C6 C7 C8 C9 -1.4(6) . . . . ?
C7 C8 C9 C4 0.6(6) . . . . ?
C5 C4 C9 C8 0.1(6) . . . . ?
C2 C4 C9 C8 178.4(4) . . . . ?
N2 C10 C11 C13 -163.6(3) . . . . ?
N2 C10 C11 C12 72.5(4) . . . . ?
C10 C11 C13 C14 113.2(4) . . . . ?
C12 C11 C13 C14 -122.8(4) . . . . ?
C10 C11 C13 C18 -68.3(4) . . . . ?
C12 C11 C13 C18 55.7(5) . . . . ?
C18 C13 C14 C15 -0.6(5) . . . . ?
C11 C13 C14 C15 177.9(3) . . . . ?
C13 C14 C15 C16 1.3(6) . . . . ?
C14 C15 C16 C17 -0.9(6) . . . . ?
C15 C16 C17 C18 -0.3(6) . . . . ?
C16 C17 C18 C13 1.0(6) . . . . ?
C14 C13 C18 C17 -0.6(6) . . . . ?
C11 C13 C18 C17 -179.1(3) . . . . ?
N3 C19 C20 C22 -166.4(3) . . . . ?
N3 C19 C20 C21 68.8(4) . . . . ?
C19 C20 C22 C27 104.1(4) . . . . ?
C21 C20 C22 C27 -130.7(4) . . . . ?
C19 C20 C22 C23 -76.0(4) . . . . ?
C21 C20 C22 C23 49.2(5) . . . . ?
C27 C22 C23 C24 0.7(6) . . . . ?
C20 C22 C23 C24 -179.2(3) . . . . ?
C22 C23 C24 C25 0.0(6) . . . . ?
C23 C24 C25 C26 0.0(6) . . . . ?
C24 C25 C26 C27 -0.8(6) . . . . ?
C25 C26 C27 C22 1.6(6) . . . . ?
C23 C22 C27 C26 -1.5(5) . . . . ?
C20 C22 C27 C26 178.4(3) . . . . ?
N4 C28 C29 C30 55.7(5) . . . . ?
N4 C28 C29 C31 179.8(3) . . . . ?
C30 C29 C31 C32 -122.7(4) . . . . ?
C28 C29 C31 C32 112.4(4) . . . . ?
C30 C29 C31 C36 58.6(5) . . . . ?
C28 C29 C31 C36 -66.3(5) . . . . ?
C36 C31 C32 C33 -2.3(6) . . . . ?
C29 C31 C32 C33 178.9(4) . . . . ?
C31 C32 C33 C34 1.9(6) . . . . ?
C32 C33 C34 C35 -1.0(7) . . . . ?
C33 C34 C35 C36 0.6(7) . . . . ?
C34 C35 C36 C31 -1.0(7) . . . . ?
C32 C31 C36 C35 1.9(7) . . . . ?
C29 C31 C36 C35 -179.4(4) . . . . ?
